data_7027362
loop_
_publ_author_name
'Drew, Michael G. B.'
'Hudson, Michael J.'
'Iveson, Peter B.'
'Madic, Charles'
'Russell, Mark L.'

_publ_section_title
;
 Experimental and theoretical studies of a triazole ligand and complexes
 formed with the lanthanides
;
_journal_issue 15
_journal_name_full 'Journal of the Chemical Society, Dalton Transactions'
_journal_page_first 2433
_journal_paper_doi 10.1039/a901842e
_journal_year 1999
_chemical_formula_moiety 1-La
_chemical_formula_sum 'C11 H23 La N10 O15'
_chemical_formula_weight 674.30
_chemical_name_systematic
; 
 ? 
;
_space_group_IT_number 2
_symmetry_cell_setting triclinic
_symmetry_space_group_name_Hall '-P 1'
_symmetry_space_group_name_H-M 'P -1'
_atom_sites_solution_hydrogens geom
_atom_sites_solution_primary direct
_atom_sites_solution_secondary difmap
_audit_creation_method SHELXL-97
_cell_angle_alpha 73.957(10)
_cell_angle_beta 79.888(10)
_cell_angle_gamma 67.599(10)
_cell_formula_units_Z 2
_cell_length_a 9.830(12)
_cell_length_b 11.254(14)
_cell_length_c 13.787(17)
_cell_measurement_reflns_used all
_cell_measurement_temperature 293(2)
_cell_volume 1351(3)
_computing_cell_refinement XDS
_computing_data_collection 'XDS (Kabsch, 1991)'
_computing_data_reduction XDS
_computing_molecular_graphics PLATON(Spek,1994)
_computing_structure_refinement 'SHELXL-93 (Sheldrick, 1993)'
_computing_structure_solution 'SHELXS-86 (Sheldrick, 1990)'
_diffrn_ambient_temperature 293(2)
_diffrn_measurement_device 'Marresearch Image Plate'
_diffrn_measurement_method '95 frames at 2^o intervals, counting time 2 min.'
_diffrn_radiation_monochromator graphite
_diffrn_radiation_source 'fine-focus sealed tube'
_diffrn_radiation_type MoK\a
_diffrn_radiation_wavelength 0.71073
_diffrn_reflns_av_R_equivalents 0.0000
_diffrn_reflns_av_sigmaI/netI 0.0339
_diffrn_reflns_limit_h_max 11
_diffrn_reflns_limit_h_min 0
_diffrn_reflns_limit_k_max 13
_diffrn_reflns_limit_k_min -12
_diffrn_reflns_limit_l_max 16
_diffrn_reflns_limit_l_min -16
_diffrn_reflns_number 3412
_diffrn_reflns_theta_max 26.04
_diffrn_reflns_theta_min 3.08
_diffrn_standards_number n/a
_exptl_absorpt_coefficient_mu 1.662
_exptl_absorpt_correction_T_max 1.00
_exptl_absorpt_correction_T_min 0.57
_exptl_absorpt_correction_type 'DIFABS(Walker and Stuart, 1983)'
_exptl_crystal_density_diffrn 1.658
_exptl_crystal_density_method 'not measured'
_exptl_crystal_F_000 672
_exptl_crystal_size_max 0.30
_exptl_crystal_size_mid 0.25
_exptl_crystal_size_min 0.25
_refine_diff_density_max 2.742
_refine_diff_density_min -1.548
_refine_diff_density_rms 0.275
_refine_ls_extinction_coef 0.005(4)
_refine_ls_extinction_expression Fc^*^=kFc[1+0.001xFc^2^\l^3^/sin(2\q)]^-1/4^
_refine_ls_extinction_method SHELXL
_refine_ls_goodness_of_fit_ref 1.174
_refine_ls_hydrogen_treatment mixed
_refine_ls_matrix_type full
_refine_ls_number_parameters 325
_refine_ls_number_reflns 3412
_refine_ls_number_restraints 12
_refine_ls_restrained_S_all 1.177
_refine_ls_R_factor_all 0.1263
_refine_ls_R_factor_gt 0.1172
_refine_ls_shift/su_max 0.223
_refine_ls_shift/su_mean 0.002
_refine_ls_structure_factor_coef Fsqd
_refine_ls_weighting_details 'w=1/[\s^2^(Fo^2^)+(0.1518P)^2^+42.4576P] where P=(Fo^2^+2Fc^2^)/3'
_refine_ls_weighting_scheme calc
_refine_ls_wR_factor_gt 0.3176
_refine_ls_wR_factor_ref 0.3220
_reflns_number_gt 3085
_reflns_number_total 3412
_reflns_threshold_expression >2sigma(I)
_cod_data_source_file 901842esup1.cif
_cod_data_source_block 1-La
_cod_depositor_comments
;
The following automatic conversions were performed:

'_refine_ls_weighting_scheme' value 'calc
w=1/[\s^2^(Fo^2^)+(0.1518P)^2^+42.4576P] where P=(Fo^2^+2Fc^2^)/3'
was changed to 'calc'. New tag '_refine_ls_weighting_details' was
created. The value of the new tag was set to
'w=1/[\s^2^(Fo^2^)+(0.1518P)^2^+42.4576P] where P=(Fo^2^+2Fc^2^)/3'.

Automatic conversion script
Id: cif_fix_values 3143 2015-03-26 13:38:13Z robertas 
;
_cod_original_sg_symbol_H-M P-1
_cod_database_code 7027362

loop_
_symmetry_equiv_pos_as_xyz
'x, y, z'
'-x, -y, -z'

loop_
_atom_site_label
_atom_site_type_symbol
_atom_site_fract_x
_atom_site_fract_y
_atom_site_fract_z
_atom_site_U_iso_or_equiv
_atom_site_adp_type
_atom_site_occupancy
_atom_site_calc_flag
_atom_site_refinement_flags
_atom_site_disorder_assembly
_atom_site_disorder_group
La1 La 0.26396(14) 0.31955(11) 0.24379(7) 0.0318(5) Uani 1 d . . .
N14 N 0.192(2) 0.5222(16) 0.3358(11) 0.035(4) Uani 1 d . . .
C13 C 0.179(3) 0.492(2) 0.4406(15) 0.044(5) Uani 1 d . . .
N12 N 0.137(3) 0.600(2) 0.4791(13) 0.049(5) Uani 1 d . . .
N11 N 0.126(3) 0.7024(19) 0.3966(15) 0.052(5) Uani 1 d . . .
H11 H 0.1027 0.7839 0.3977 0.062 Uiso 1 calc R . .
C15 C 0.159(2) 0.652(2) 0.3108(15) 0.038(5) Uani 1 d . . .
N21 N 0.2529(18) 0.2621(14) 0.4535(9) 0.026(3) Uani 1 d . . .
C22 C 0.282(2) 0.137(2) 0.5082(12) 0.034(4) Uani 1 d . . .
C23 C 0.274(3) 0.101(2) 0.6147(13) 0.047(6) Uani 1 d . . .
H23 H 0.2943 0.0140 0.6507 0.057 Uiso 1 calc R . .
C24 C 0.233(3) 0.207(2) 0.6639(13) 0.044(5) Uani 1 d . . .
H24 H 0.2284 0.1896 0.7342 0.053 Uiso 1 calc R . .
C25 C 0.200(3) 0.336(3) 0.6087(13) 0.044(5) Uani 1 d . . .
H25 H 0.1709 0.4053 0.6411 0.053 Uiso 1 calc R . .
C26 C 0.211(2) 0.360(2) 0.5026(12) 0.035(4) Uani 1 d . . .
N34 N 0.341(2) 0.0629(17) 0.3488(11) 0.039(4) Uani 1 d . . .
C33 C 0.331(3) 0.033(2) 0.4503(14) 0.036(4) Uani 1 d . . .
N32 N 0.363(2) -0.0922(16) 0.4935(13) 0.042(4) Uani 1 d . . .
N31 N 0.396(3) -0.1445(17) 0.4145(15) 0.047(5) Uani 1 d . . .
H31 H 0.4228 -0.2279 0.4193 0.057 Uiso 1 calc R . .
C35 C 0.386(3) -0.058(2) 0.3276(15) 0.036(4) Uani 1 d . . .
O100 O 0.069(2) 0.5099(15) 0.1366(10) 0.049(4) Uani 1 d . . .
O200 O 0.392(2) 0.4828(18) 0.1400(13) 0.070(6) Uani 1 d . . .
O300 O -0.0090(18) 0.3559(16) 0.3245(10) 0.043(4) Uani 1 d . . .
O400 O 0.517(2) 0.2664(18) 0.3081(10) 0.050(4) Uani 1 d . . .
O500 O 0.139(2) 0.1926(19) 0.1829(12) 0.058(5) Uani 1 d . . .
C100 C 0.157(5) 0.732(4) 0.203(2) 0.033(7) Uiso 0.50 d P A 1
H10A H 0.2543 0.7038 0.1694 0.040 Uiso 0.50 calc PR A 1
H10B H 0.1262 0.8237 0.2024 0.040 Uiso 0.50 calc PR A 1
H10C H 0.0895 0.7182 0.1683 0.040 Uiso 0.50 calc PR A 1
C101 C 0.025(3) 0.710(3) 0.2432(16) 0.010(4) Uiso 0.50 d P A 2
H10D H 0.0532 0.7548 0.1771 0.012 Uiso 0.50 calc PR A 2
H10E H -0.0566 0.7717 0.2738 0.012 Uiso 0.50 calc PR A 2
H10F H -0.0029 0.6398 0.2374 0.012 Uiso 0.50 calc PR A 2
C300 C 0.496(3) -0.072(2) 0.2432(15) 0.007(4) Uiso 0.50 d P B 1
H30A H 0.5550 -0.0203 0.2415 0.008 Uiso 0.50 calc PR B 1
H30B H 0.4477 -0.0411 0.1814 0.008 Uiso 0.50 calc PR B 1
H30C H 0.5572 -0.1629 0.2504 0.008 Uiso 0.50 calc PR B 1
C301 C 0.418(5) -0.087(4) 0.221(2) 0.031(7) Uiso 0.50 d P B 2
H30D H 0.4859 -0.1760 0.2247 0.038 Uiso 0.50 calc PR B 2
H30E H 0.4595 -0.0265 0.1754 0.038 Uiso 0.50 calc PR B 2
H30F H 0.3272 -0.0780 0.1972 0.038 Uiso 0.50 calc PR B 2
O51 O 0.484(3) 0.1827(19) 0.1379(13) 0.065(6) Uani 1 d . . .
N53 N 0.445(5) 0.232(4) 0.0486(15) 0.083(11) Uani 1 d . . .
O52 O 0.306(4) 0.321(3) 0.0428(14) 0.088(8) Uani 1 d . . .
O54 O 0.509(4) 0.204(4) -0.0256(18) 0.122(13) Uani 1 d . . .
N43 N -0.211(3) 0.344(2) 0.1071(16) 0.060(6) Uani 1 d . . .
O42 O -0.217(4) 0.311(3) 0.2029(15) 0.108(11) Uani 1 d . . .
O41 O -0.321(3) 0.389(3) 0.0632(15) 0.089(8) Uani 1 d . . .
O44 O -0.089(2) 0.337(2) 0.0582(12) 0.069(6) Uani 1 d . . .
N63 N 0.009(6) 0.001(2) 0.4511(14) 0.055(9) Uiso 0.50 d PD . .
O61 O 0.032(8) 0.001(4) 0.3646(13) 0.095(14) Uiso 0.50 d PD . .
O62 O -0.019(4) 0.0983(12) 0.4812(14) 0.101(8) Uiso 1 d D . .
O71 O 0.475(5) -0.4126(16) 0.5182(18) 0.122(10) Uiso 1 d D . .
N73 N 0.517(6) -0.473(2) 0.4517(16) 0.071(13) Uiso 0.50 d PD . .
O72 O 0.489(11) -0.418(4) 0.3667(17) 0.13(2) Uiso 0.50 d PD . .
O700 O -0.228(3) 0.620(3) 0.1655(14) 0.082(7) Uani 1 d . . .

loop_
_atom_site_aniso_label
_atom_site_aniso_U_11
_atom_site_aniso_U_22
_atom_site_aniso_U_33
_atom_site_aniso_U_23
_atom_site_aniso_U_13
_atom_site_aniso_U_12
La1 0.0323(8) 0.0318(7) 0.0312(6) -0.0073(4) -0.0025(3) -0.0111(5)
N14 0.034(12) 0.028(8) 0.040(7) -0.002(6) -0.006(6) -0.010(7)
C13 0.033(16) 0.041(11) 0.056(11) -0.019(9) -0.003(9) -0.007(10)
N12 0.045(16) 0.047(10) 0.060(10) -0.025(8) 0.003(8) -0.017(11)
N11 0.046(17) 0.032(9) 0.081(12) -0.029(9) -0.001(9) -0.010(10)
C15 0.000(11) 0.035(10) 0.064(11) -0.006(8) -0.004(7) 0.008(7)
N21 0.022(10) 0.029(7) 0.026(6) -0.005(5) -0.001(5) -0.010(6)
C22 0.026(13) 0.039(10) 0.031(8) -0.001(7) -0.001(6) -0.010(9)
C23 0.057(18) 0.049(12) 0.033(9) 0.001(8) -0.017(9) -0.016(11)
C24 0.039(15) 0.056(12) 0.027(8) -0.006(8) 0.001(7) -0.010(11)
C25 0.043(17) 0.065(14) 0.033(9) -0.018(9) -0.001(8) -0.023(12)
C26 0.024(13) 0.052(12) 0.031(8) -0.013(7) -0.005(6) -0.011(9)
N34 0.045(14) 0.033(8) 0.043(8) -0.017(7) -0.005(7) -0.013(8)
C33 0.021(13) 0.037(10) 0.052(10) -0.007(8) -0.011(7) -0.011(9)
N32 0.038(13) 0.025(8) 0.052(9) 0.000(7) -0.001(7) -0.006(8)
N31 0.032(15) 0.024(8) 0.086(13) -0.016(8) -0.013(9) -0.005(8)
C35 0.013(13) 0.040(10) 0.059(11) -0.020(9) 0.000(7) -0.008(9)
O100 0.047(12) 0.043(8) 0.045(7) 0.008(6) -0.011(6) -0.010(7)
O200 0.063(15) 0.052(10) 0.073(10) 0.017(8) 0.010(9) -0.025(10)
O300 0.028(10) 0.058(9) 0.046(7) -0.006(6) 0.005(5) -0.026(8)
O400 0.026(11) 0.074(11) 0.051(7) -0.010(7) -0.005(6) -0.022(9)
O500 0.045(14) 0.068(11) 0.074(10) -0.029(8) -0.021(8) -0.019(9)
O51 0.063(18) 0.056(10) 0.064(10) -0.013(8) 0.007(9) -0.013(10)
N53 0.11(4) 0.12(2) 0.046(12) -0.028(12) -0.018(13) -0.06(3)
O52 0.10(3) 0.111(19) 0.060(11) -0.017(11) -0.014(11) -0.038(18)
O54 0.08(3) 0.20(4) 0.090(16) -0.089(18) 0.021(14) -0.03(3)
N43 0.043(19) 0.064(13) 0.063(12) -0.002(10) -0.004(10) -0.016(12)
O42 0.07(2) 0.15(2) 0.053(10) 0.026(12) 0.010(10) -0.028(18)
O41 0.07(2) 0.12(2) 0.074(11) 0.022(13) -0.032(11) -0.051(17)
O44 0.034(14) 0.096(15) 0.061(9) 0.009(9) -0.004(7) -0.027(11)
O700 0.047(17) 0.126(19) 0.068(11) -0.025(11) -0.012(8) -0.019(14)

loop_
_atom_type_symbol
_atom_type_description
_atom_type_scat_dispersion_real
_atom_type_scat_dispersion_imag
_atom_type_scat_source
C C 0.0033 0.0016 'International Tables Vol C Tables 4.2.6.8 and 6.1.1.4'
H H 0.0000 0.0000 'International Tables Vol C Tables 4.2.6.8 and 6.1.1.4'
N N 0.0061 0.0033 'International Tables Vol C Tables 4.2.6.8 and 6.1.1.4'
O O 0.0106 0.0060 'International Tables Vol C Tables 4.2.6.8 and 6.1.1.4'
La La -0.2871 2.4523 'International Tables Vol C Tables 4.2.6.8 and 6.1.1.4'

loop_
_geom_angle_atom_site_label_1
_geom_angle_atom_site_label_2
_geom_angle_atom_site_label_3
_geom_angle
_geom_angle_site_symmetry_1
_geom_angle_site_symmetry_3
O100 La1 O500 78.9(6) . .
O100 La1 O200 73.5(6) . .
O500 La1 O200 129.7(6) . .
O100 La1 O400 140.0(5) . .
O500 La1 O400 136.1(6) . .
O200 La1 O400 68.3(6) . .
O100 La1 O51 113.9(6) . .
O500 La1 O51 79.3(7) . .
O200 La1 O51 74.9(6) . .
O400 La1 O51 67.2(7) . .
O100 La1 O300 66.4(5) . .
O500 La1 O300 66.8(6) . .
O200 La1 O300 132.1(6) . .
O400 La1 O300 136.5(5) . .
O51 La1 O300 145.6(6) . .
O100 La1 N14 75.8(5) . .
O500 La1 N14 139.8(7) . .
O200 La1 N14 71.1(6) . .
O400 La1 N14 80.9(6) . .
O51 La1 N14 139.9(7) . .
O300 La1 N14 74.5(5) . .
O100 La1 N34 144.7(6) . .
O500 La1 N34 68.3(6) . .
O200 La1 N34 138.5(7) . .
O400 La1 N34 75.3(6) . .
O51 La1 N34 73.1(5) . .
O300 La1 N34 88.4(6) . .
N14 La1 N34 122.4(4) . .
O100 La1 O52 66.0(8) . .
O500 La1 O52 63.1(7) . .
O200 La1 O52 67.5(8) . .
O400 La1 O52 108.1(8) . .
O51 La1 O52 48.4(9) . .
O300 La1 O52 115.3(8) . .
N14 La1 O52 129.6(7) . .
N34 La1 O52 107.6(7) . .
O100 La1 N21 124.6(5) . .
O500 La1 N21 111.4(5) . .
O200 La1 N21 118.8(6) . .
O400 La1 N21 67.9(5) . .
O51 La1 N21 121.5(5) . .
O300 La1 N21 68.9(5) . .
N14 La1 N21 61.8(4) . .
N34 La1 N21 60.7(5) . .
O52 La1 N21 168.1(7) . .
C15 N14 C13 103.7(18) . .
C15 N14 La1 139.0(13) . .
C13 N14 La1 117.3(13) . .
N12 C13 N14 112.9(18) . .
N12 C13 C26 123.2(19) . .
N14 C13 C26 124(2) . .
C13 N12 N11 104.8(17) . .
N12 N11 C15 107.9(17) . .
N14 C15 C100 124(2) . .
N14 C15 N11 110.6(16) . .
C100 C15 N11 126(2) . .
N14 C15 C101 106(2) . .
C100 C15 C101 54(2) . .
N11 C15 C101 112.2(19) . .
C26 N21 C22 118.8(14) . .
C26 N21 La1 120.2(10) . .
C22 N21 La1 120.9(12) . .
N21 C22 C23 124(2) . .
N21 C22 C33 116.4(15) . .
C23 C22 C33 119.6(17) . .
C22 C23 C24 115.6(18) . .
C25 C24 C23 120.9(16) . .
C24 C25 C26 119(2) . .
N21 C26 C25 122.2(19) . .
N21 C26 C13 116.6(15) . .
C25 C26 C13 121(2) . .
C33 N34 C35 102.3(16) . .
C33 N34 La1 120.3(14) . .
C35 N34 La1 137.4(12) . .
N32 C33 N34 116(2) . .
N32 C33 C22 122.9(18) . .
N34 C33 C22 121.6(17) . .
C33 N32 N31 101.4(16) . .
N32 N31 C35 113.8(17) . .
N31 C35 N34 107.0(17) . .
N31 C35 C300 125(2) . .
N34 C35 C300 112.4(18) . .
N31 C35 C301 127(2) . .
N34 C35 C301 126(2) . .
C300 C35 C301 37.3(18) . .
N53 O51 La1 103(2) . .
O54 N53 O51 128(4) . .
O54 N53 O52 118(3) . .
O51 N53 O52 114(3) . .
N53 O52 La1 94.6(14) . .
O41 N43 O44 120(2) . .
O41 N43 O42 121(3) . .
O44 N43 O42 119(3) . .
O61 N63 O62 122(2) . .
O61 N63 O62 124(2) . 2_556
O62 N63 O62 113.7(18) . 2_556
O72 N73 O71 119(2) . 2_646
O72 N73 O71 120(2) . .
O71 N73 O71 113(2) 2_646 .

loop_
_geom_bond_atom_site_label_1
_geom_bond_atom_site_label_2
_geom_bond_distance
_geom_bond_site_symmetry_2
La1 O100 2.563(15) .
La1 O500 2.573(17) .
La1 O200 2.584(15) .
La1 O400 2.586(17) .
La1 O51 2.60(2) .
La1 O300 2.641(15) .
La1 N14 2.713(18) .
La1 N34 2.724(17) .
La1 O52 2.72(2) .
La1 N21 2.774(12) .
N14 C15 1.33(3) .
N14 C13 1.38(3) .
C13 N12 1.34(3) .
C13 C26 1.44(3) .
N12 N11 1.36(3) .
N11 C15 1.39(3) .
C15 C100 1.51(4) .
C15 C101 1.57(3) .
N21 C26 1.35(3) .
N21 C22 1.35(2) .
C22 C23 1.41(2) .
C22 C33 1.48(3) .
C23 C24 1.43(3) .
C24 C25 1.38(3) .
C25 C26 1.41(2) .
N34 C33 1.34(2) .
N34 C35 1.36(3) .
C33 N32 1.31(3) .
N32 N31 1.31(3) .
N31 C35 1.31(3) .
C35 C300 1.44(3) .
C35 C301 1.55(4) .
O51 N53 1.26(3) .
N53 O54 1.16(4) .
N53 O52 1.35(5) .
N43 O41 1.19(4) .
N43 O44 1.25(3) .
N43 O42 1.27(3) .
N63 O61 1.174(17) .
N63 O62 1.196(17) .
N63 O62 1.224(17) 2_556
O71 N73 1.209(18) 2_646
O71 N73 1.214(18) .
N73 O72 1.190(18) .
